data_7156450
loop_
_publ_author_name
'Liu, Feng'
'Zhao, Guoqing'
'Cai, Weiqi'
'Xu, Dongfang'
'Zhao, Baoguo'

_publ_section_title
;
 Aminative Umpolung cyclization for synthesis of chiral exocyclic vicinal
 diamines.
;
_journal_issue 40
_journal_name_full 'Organic &amp; biomolecular chemistry'
_journal_page_first 7498
_journal_page_last 7502
_journal_paper_doi 10.1039/c8ob02000k
_journal_volume 16
_journal_year 2018
_chemical_formula_sum 'C31 H28 F2 N2 O S'
_chemical_formula_weight 514.61
_space_group_crystal_system triclinic
_space_group_IT_number 2
_space_group_name_Hall '-P 1'
_space_group_name_H-M_alt 'P -1'
_symmetry_space_group_name_Hall '-P 1'
_symmetry_space_group_name_H-M 'P -1'
_atom_sites_solution_hydrogens mixed
_audit_block_doi 10.5517/ccdc.csd.cc20htp1
_audit_creation_method SHELXL-2013
_audit_update_record
;
2018-08-15 deposited with the CCDC.
2018-09-26 downloaded from the CCDC.
;
_cell_angle_alpha 98.339(3)
_cell_angle_beta 114.149(3)
_cell_angle_gamma 93.521(3)
_cell_formula_units_Z 2
_cell_length_a 11.2418(17)
_cell_length_b 11.3491(16)
_cell_length_c 11.7184(18)
_cell_measurement_reflns_used 2293
_cell_measurement_temperature 293(2)
_cell_measurement_theta_max 50.140
_cell_measurement_theta_min 4.810
_cell_volume 1337.7(3)
_computing_cell_refinement 'Bruker SMART'
_computing_data_collection 'Bruker SMART'
_computing_data_reduction 'Bruker SHELXTL'
_computing_molecular_graphics 'Bruker SHELXTL'
_computing_publication_material 'Bruker SHELXTL'
_computing_structure_refinement 'SHELXL-2013 (Sheldrick, 2013)'
_computing_structure_solution 'Bruker SHELXTL'
_diffrn_ambient_temperature 293(2)
_diffrn_measured_fraction_theta_full 0.972
_diffrn_measured_fraction_theta_max 0.997
_diffrn_measurement_device_type 'CCD area detector'
_diffrn_measurement_method 'phi and omega scans'
_diffrn_radiation_type MoK\a
_diffrn_radiation_wavelength 0.71073
_diffrn_reflns_av_R_equivalents 0.0232
_diffrn_reflns_av_unetI/netI 0.0435
_diffrn_reflns_Laue_measured_fraction_full 0.972
_diffrn_reflns_Laue_measured_fraction_max 0.997
_diffrn_reflns_limit_h_max 13
_diffrn_reflns_limit_h_min -13
_diffrn_reflns_limit_k_max 11
_diffrn_reflns_limit_k_min -13
_diffrn_reflns_limit_l_max 13
_diffrn_reflns_limit_l_min -13
_diffrn_reflns_number 7414
_diffrn_reflns_point_group_measured_fraction_full 0.972
_diffrn_reflns_point_group_measured_fraction_max 0.997
_diffrn_reflns_theta_full 25.242
_diffrn_reflns_theta_max 24.997
_diffrn_reflns_theta_min 1.830
_exptl_absorpt_coefficient_mu 0.162
_exptl_absorpt_correction_T_max 0.7456
_exptl_absorpt_correction_T_min 0.6315
_exptl_absorpt_correction_type multi-scan
_exptl_absorpt_process_details sadabs
_exptl_crystal_colour colorless
_exptl_crystal_density_diffrn 1.278
_exptl_crystal_description prismatic
_exptl_crystal_F_000 540
_exptl_crystal_size_max 0.200
_exptl_crystal_size_mid 0.140
_exptl_crystal_size_min 0.100
_refine_diff_density_max 0.499
_refine_diff_density_min -0.331
_refine_diff_density_rms 0.041
_refine_ls_extinction_method none
_refine_ls_goodness_of_fit_ref 1.049
_refine_ls_hydrogen_treatment mixed
_refine_ls_matrix_type full
_refine_ls_number_parameters 350
_refine_ls_number_reflns 4701
_refine_ls_number_restraints 0
_refine_ls_restrained_S_all 1.049
_refine_ls_R_factor_all 0.0755
_refine_ls_R_factor_gt 0.0588
_refine_ls_shift/su_max 0.000
_refine_ls_shift/su_mean 0.000
_refine_ls_structure_factor_coef Fsqd
_refine_ls_weighting_details 'w=1/[\s^2^(Fo^2^)+(0.0546P)^2^+0.8157P] where P=(Fo^2^+2Fc^2^)/3'
_refine_ls_weighting_scheme calc
_refine_ls_wR_factor_gt 0.1384
_refine_ls_wR_factor_ref 0.1492
_reflns_Friedel_coverage 0.000
_reflns_number_gt 3721
_reflns_number_total 4701
_reflns_threshold_expression 'I > 2\s(I)'
_cod_data_source_file c8ob02000k2.cif
_cod_data_source_block cd17233
_cod_depositor_comments 'Adding full bibliography for 7156449--7156450.cif.'
_cod_database_code 7156450
_shelx_space_group_comment
; 
The symmetry employed for this shelxl refinement is uniquely defined 
by the following loop, which should always be used as a source of 
symmetry information in preference to the above space-group names. 
They are only intended as comments. 
;
_shelx_estimated_absorpt_t_min 0.968
_shelx_estimated_absorpt_t_max 0.984
_shelxl_version_number 2013-4

loop_
_space_group_symop_operation_xyz
'x, y, z'
'-x, -y, -z'

loop_
_atom_site_label
_atom_site_type_symbol
_atom_site_fract_x
_atom_site_fract_y
_atom_site_fract_z
_atom_site_U_iso_or_equiv
_atom_site_adp_type
_atom_site_occupancy
_atom_site_site_symmetry_order
_atom_site_calc_flag
_atom_site_refinement_flags_posn
_atom_site_refinement_flags_adp
_atom_site_refinement_flags_occupancy
_atom_site_disorder_assembly
_atom_site_disorder_group
S1 S 0.21889(7) 0.25114(7) 0.01491(6) 0.0571(2) Uani 1 1 d . . . . .
F1 F 0.16298(19) 0.00269(19) 0.57842(17) 0.0834(6) Uani 1 1 d . . . . .
F2 F 0.4838(2) -0.30888(17) 0.2448(2) 0.0957(7) Uani 1 1 d . . . . .
N1 N 0.2195(2) 0.1711(2) 0.1236(2) 0.0497(6) Uani 1 1 d . . . . .
N2 N 0.5567(2) 0.2474(2) 0.3883(2) 0.0498(5) Uani 1 1 d . . . . .
O1 O 0.3262(3) 0.2435(3) -0.0171(3) 0.0855(9) Uani 0.8 1 d . . P A 1
O1' O 0.2177(15) 0.3635(8) 0.0274(11) 0.100(5) Uani 0.2 1 d . . P A 2
C1 C 0.3247(3) 0.2147(2) 0.2543(2) 0.0479(6) Uani 1 1 d . . . . .
H1 H 0.3302 0.3022 0.2749 0.058 Uiso 1 1 calc R U . . .
C2 C 0.4578(3) 0.1834(2) 0.2624(2) 0.0487(6) Uani 1 1 d . . . . .
H2 H 0.4751 0.2107 0.1943 0.058 Uiso 1 1 calc R U . . .
C3 C 0.4597(2) 0.0494(2) 0.2526(2) 0.0448(6) Uani 1 1 d . . . . .
C4 C 0.3996(2) -0.0139(2) 0.3132(2) 0.0423(6) Uani 1 1 d . . . . .
C5 C 0.3229(2) 0.0488(2) 0.3740(2) 0.0416(6) Uani 1 1 d . . . . .
C6 C 0.2871(2) 0.1602(2) 0.3469(2) 0.0458(6) Uani 1 1 d . . . . .
C7 C 0.2119(3) 0.2171(3) 0.4006(3) 0.0627(8) Uani 1 1 d . . . . .
H7 H 0.1890 0.2920 0.3830 0.075 Uiso 1 1 calc R U . . .
C8 C 0.1702(3) 0.1658(3) 0.4792(3) 0.0690(9) Uani 1 1 d . . . . .
H8 H 0.1197 0.2047 0.5150 0.083 Uiso 1 1 calc R U . . .
C9 C 0.2052(3) 0.0562(3) 0.5030(2) 0.0579(8) Uani 1 1 d . . . . .
C10 C 0.2802(3) -0.0028(3) 0.4540(2) 0.0497(7) Uani 1 1 d . . . . .
H10 H 0.3030 -0.0771 0.4737 0.060 Uiso 1 1 calc R U . . .
C11 C 0.4098(3) -0.1353(2) 0.3102(3) 0.0545(7) Uani 1 1 d . . . . .
H11 H 0.3726 -0.1788 0.3515 0.065 Uiso 1 1 calc R U . . .
C12 C 0.4745(3) -0.1900(3) 0.2466(3) 0.0616(8) Uani 1 1 d . . . . .
C13 C 0.5300(3) -0.1322(3) 0.1830(3) 0.0648(8) Uani 1 1 d . . . . .
H13 H 0.5718 -0.1728 0.1384 0.078 Uiso 1 1 calc R U . . .
C14 C 0.5219(3) -0.0109(3) 0.1870(3) 0.0565(7) Uani 1 1 d . . . . .
H14 H 0.5592 0.0310 0.1445 0.068 Uiso 1 1 calc R U . . .
C15 C 0.6501(2) 0.3218(2) 0.3948(2) 0.0460(6) Uani 1 1 d . . . . .
C16 C 0.7414(3) 0.3912(2) 0.5229(2) 0.0483(6) Uani 1 1 d . . . . .
C17 C 0.6982(3) 0.4131(2) 0.6178(3) 0.0583(7) Uani 1 1 d . . . . .
H17 H 0.6116 0.3866 0.6006 0.070 Uiso 1 1 calc R U . . .
C18 C 0.7824(4) 0.4740(3) 0.7376(3) 0.0718(9) Uani 1 1 d . . . . .
H18 H 0.7530 0.4870 0.8014 0.086 Uiso 1 1 calc R U . . .
C19 C 0.9094(4) 0.5154(3) 0.7629(3) 0.0781(10) Uani 1 1 d . . . . .
H19 H 0.9659 0.5569 0.8438 0.094 Uiso 1 1 calc R U . . .
C20 C 0.9533(3) 0.4961(3) 0.6705(3) 0.0727(9) Uani 1 1 d . . . . .
H20 H 1.0396 0.5244 0.6882 0.087 Uiso 1 1 calc R U . . .
C21 C 0.8698(3) 0.4343(3) 0.5500(3) 0.0601(8) Uani 1 1 d . . . . .
H21 H 0.9001 0.4216 0.4869 0.072 Uiso 1 1 calc R U . . .
C22 C 0.6752(3) 0.3462(2) 0.2839(2) 0.0512(7) Uani 1 1 d . . . . .
C23 C 0.7301(3) 0.2670(3) 0.2262(3) 0.0734(9) Uani 1 1 d . . . . .
H23 H 0.7548 0.1974 0.2578 0.088 Uiso 1 1 calc R U . . .
C24 C 0.7488(5) 0.2893(5) 0.1227(4) 0.1071(16) Uani 1 1 d . . . . .
H24 H 0.7860 0.2349 0.0841 0.128 Uiso 1 1 calc R U . . .
C25 C 0.7131(5) 0.3908(6) 0.0763(4) 0.120(2) Uani 1 1 d . . . . .
H25 H 0.7247 0.4053 0.0052 0.144 Uiso 1 1 calc R U . . .
C26 C 0.6608(4) 0.4708(5) 0.1330(5) 0.1074(16) Uani 1 1 d . . . . .
H26 H 0.6373 0.5404 0.1011 0.129 Uiso 1 1 calc R U . . .
C27 C 0.6419(3) 0.4501(3) 0.2375(3) 0.0757(10) Uani 1 1 d . . . . .
H27 H 0.6068 0.5060 0.2767 0.091 Uiso 1 1 calc R U . . .
C28 C 0.0733(3) 0.1664(3) -0.1211(2) 0.0576(7) Uani 1 1 d . . . . .
C29 C 0.0683(4) 0.2229(3) -0.2322(3) 0.0824(11) Uani 1 1 d . . . . .
H29A H -0.0118 0.1907 -0.3058 0.124 Uiso 1 1 calc R U . . .
H29B H 0.1422 0.2056 -0.2500 0.124 Uiso 1 1 calc R U . . .
H29C H 0.0714 0.3084 -0.2111 0.124 Uiso 1 1 calc R U . . .
C30 C -0.0442(3) 0.1881(5) -0.0938(4) 0.1049(14) Uani 1 1 d . . . . .
H30A H -0.0480 0.2729 -0.0785 0.157 Uiso 1 1 calc R U . . .
H30B H -0.0363 0.1561 -0.0200 0.157 Uiso 1 1 calc R U . . .
H30C H -0.1230 0.1492 -0.1656 0.157 Uiso 1 1 calc R U . . .
C31 C 0.0887(5) 0.0353(3) -0.1448(3) 0.0999(14) Uani 1 1 d . . . . .
H31A H 0.0174 -0.0049 -0.2228 0.150 Uiso 1 1 calc R U . . .
H31B H 0.0880 -0.0005 -0.0756 0.150 Uiso 1 1 calc R U . . .
H31C H 0.1706 0.0277 -0.1509 0.150 Uiso 1 1 calc R U . . .
H1A H 0.234(3) 0.106(3) 0.097(3) 0.080(12) Uiso 1 1 d . . . . .

loop_
_atom_site_aniso_label
_atom_site_aniso_U_11
_atom_site_aniso_U_22
_atom_site_aniso_U_33
_atom_site_aniso_U_23
_atom_site_aniso_U_13
_atom_site_aniso_U_12
S1 0.0615(5) 0.0660(5) 0.0389(4) 0.0183(3) 0.0155(3) -0.0051(3)
F1 0.0899(13) 0.1170(16) 0.0681(12) 0.0386(11) 0.0512(11) 0.0125(11)
F2 0.1160(17) 0.0592(12) 0.1274(19) 0.0181(12) 0.0642(15) 0.0302(11)
N1 0.0512(13) 0.0571(15) 0.0368(12) 0.0148(11) 0.0130(10) 0.0042(11)
N2 0.0476(13) 0.0536(13) 0.0405(12) 0.0118(10) 0.0112(10) -0.0022(10)
O1 0.0637(17) 0.144(3) 0.0606(17) 0.0364(18) 0.0322(14) 0.0119(17)
O1' 0.181(14) 0.021(5) 0.076(8) 0.002(5) 0.042(8) -0.027(6)
C1 0.0523(15) 0.0514(15) 0.0381(13) 0.0119(11) 0.0162(12) 0.0050(12)
C2 0.0498(15) 0.0559(16) 0.0393(13) 0.0121(12) 0.0182(12) -0.0035(12)
C3 0.0371(13) 0.0545(15) 0.0371(13) 0.0064(11) 0.0115(11) 0.0017(11)
C4 0.0347(13) 0.0497(15) 0.0342(12) 0.0073(11) 0.0071(10) 0.0019(11)
C5 0.0367(13) 0.0505(15) 0.0304(12) 0.0088(11) 0.0074(10) 0.0013(11)
C6 0.0488(15) 0.0544(15) 0.0332(12) 0.0095(11) 0.0157(11) 0.0075(12)
C7 0.079(2) 0.0696(19) 0.0528(17) 0.0210(15) 0.0354(16) 0.0274(16)
C8 0.079(2) 0.093(2) 0.0522(17) 0.0217(17) 0.0395(17) 0.0291(19)
C9 0.0581(17) 0.084(2) 0.0376(14) 0.0178(14) 0.0245(13) 0.0044(15)
C10 0.0464(15) 0.0599(16) 0.0383(13) 0.0159(12) 0.0120(12) 0.0023(12)
C11 0.0518(16) 0.0541(17) 0.0554(16) 0.0126(13) 0.0199(14) 0.0059(13)
C12 0.0598(18) 0.0526(17) 0.0667(19) 0.0047(15) 0.0229(16) 0.0103(14)
C13 0.0583(18) 0.069(2) 0.0646(19) -0.0059(16) 0.0292(16) 0.0106(15)
C14 0.0483(16) 0.0697(19) 0.0503(16) 0.0049(14) 0.0226(13) 0.0022(14)
C15 0.0465(14) 0.0425(14) 0.0448(14) 0.0122(11) 0.0139(12) 0.0045(11)
C16 0.0543(16) 0.0402(14) 0.0452(14) 0.0122(11) 0.0148(12) 0.0037(12)
C17 0.073(2) 0.0441(15) 0.0558(17) 0.0094(13) 0.0260(15) 0.0041(14)
C18 0.109(3) 0.0490(17) 0.0546(18) 0.0041(14) 0.0346(19) 0.0074(18)
C19 0.099(3) 0.0568(19) 0.0494(19) 0.0014(15) 0.0075(18) -0.0064(18)
C20 0.064(2) 0.068(2) 0.059(2) 0.0074(16) 0.0029(16) -0.0089(16)
C21 0.0556(17) 0.0605(18) 0.0520(16) 0.0090(14) 0.0126(14) -0.0030(14)
C22 0.0462(15) 0.0536(16) 0.0429(14) 0.0096(12) 0.0099(12) -0.0080(12)
C23 0.084(2) 0.0595(19) 0.077(2) -0.0020(17) 0.042(2) -0.0136(17)
C24 0.118(4) 0.119(4) 0.082(3) -0.027(3) 0.065(3) -0.050(3)
C25 0.104(4) 0.177(6) 0.052(2) 0.018(3) 0.019(2) -0.067(4)
C26 0.078(3) 0.144(4) 0.085(3) 0.074(3) 0.007(2) -0.013(3)
C27 0.064(2) 0.080(2) 0.080(2) 0.0412(19) 0.0201(17) 0.0054(17)
C28 0.0604(17) 0.0667(18) 0.0362(14) 0.0141(13) 0.0104(13) 0.0019(14)
C29 0.101(3) 0.093(3) 0.0415(16) 0.0244(17) 0.0164(17) 0.005(2)
C30 0.055(2) 0.177(4) 0.073(2) 0.039(3) 0.0134(18) 0.011(2)
C31 0.144(4) 0.067(2) 0.058(2) 0.0041(17) 0.018(2) -0.006(2)

loop_
_atom_type_symbol
_atom_type_description
_atom_type_scat_dispersion_real
_atom_type_scat_dispersion_imag
_atom_type_scat_source
C C 0.0033 0.0016 'International Tables Vol C Tables 4.2.6.8 and 6.1.1.4'
H H 0.0000 0.0000 'International Tables Vol C Tables 4.2.6.8 and 6.1.1.4'
N N 0.0061 0.0033 'International Tables Vol C Tables 4.2.6.8 and 6.1.1.4'
O O 0.0106 0.0060 'International Tables Vol C Tables 4.2.6.8 and 6.1.1.4'
F F 0.0171 0.0103 'International Tables Vol C Tables 4.2.6.8 and 6.1.1.4'
S S 0.1246 0.1234 'International Tables Vol C Tables 4.2.6.8 and 6.1.1.4'

loop_
_geom_angle_atom_site_label_1
_geom_angle_atom_site_label_2
_geom_angle_atom_site_label_3
_geom_angle
O1' S1 N1 124.1(6)
O1 S1 N1 114.83(16)
O1' S1 C28 113.0(6)
O1 S1 C28 107.31(16)
N1 S1 C28 98.14(12)
C1 N1 S1 115.48(18)
C1 N1 H1A 108(3)
S1 N1 H1A 103(3)
C15 N2 C2 119.6(2)
N1 C1 C6 108.6(2)
N1 C1 C2 110.8(2)
C6 C1 C2 111.6(2)
N1 C1 H1 108.6
C6 C1 H1 108.6
C2 C1 H1 108.6
N2 C2 C3 110.1(2)
N2 C2 C1 106.0(2)
C3 C2 C1 109.9(2)
N2 C2 H2 110.2
C3 C2 H2 110.2
C1 C2 H2 110.2
C14 C3 C4 119.6(3)
C14 C3 C2 120.9(2)
C4 C3 C2 119.5(2)
C11 C4 C3 118.6(2)
C11 C4 C5 121.9(2)
C3 C4 C5 119.5(2)
C6 C5 C10 118.6(2)
C6 C5 C4 119.4(2)
C10 C5 C4 121.9(2)
C7 C6 C5 119.4(2)
C7 C6 C1 120.7(2)
C5 C6 C1 119.8(2)
C8 C7 C6 121.6(3)
C8 C7 H7 119.2
C6 C7 H7 119.2
C9 C8 C7 117.8(3)
C9 C8 H8 121.1
C7 C8 H8 121.1
F1 C9 C10 118.2(3)
F1 C9 C8 118.8(3)
C10 C9 C8 123.0(3)
C9 C10 C5 119.5(3)
C9 C10 H10 120.2
C5 C10 H10 120.2
C12 C11 C4 119.6(3)
C12 C11 H11 120.2
C4 C11 H11 120.2
C11 C12 F2 118.8(3)
C11 C12 C13 123.3(3)
F2 C12 C13 117.9(3)
C12 C13 C14 117.5(3)
C12 C13 H13 121.2
C14 C13 H13 121.2
C3 C14 C13 121.4(3)
C3 C14 H14 119.3
C13 C14 H14 119.3
N2 C15 C16 117.6(2)
N2 C15 C22 125.3(2)
C16 C15 C22 117.0(2)
C17 C16 C21 118.6(3)
C17 C16 C15 119.9(2)
C21 C16 C15 121.6(3)
C18 C17 C16 120.5(3)
C18 C17 H17 119.7
C16 C17 H17 119.7
C19 C18 C17 120.0(3)
C19 C18 H18 120.0
C17 C18 H18 120.0
C20 C19 C18 120.4(3)
C20 C19 H19 119.8
C18 C19 H19 119.8
C19 C20 C21 120.0(3)
C19 C20 H20 120.0
C21 C20 H20 120.0
C20 C21 C16 120.4(3)
C20 C21 H21 119.8
C16 C21 H21 119.8
C23 C22 C27 118.8(3)
C23 C22 C15 121.5(3)
C27 C22 C15 119.7(3)
C24 C23 C22 120.6(4)
C24 C23 H23 119.7
C22 C23 H23 119.7
C25 C24 C23 119.9(5)
C25 C24 H24 120.0
C23 C24 H24 120.0
C26 C25 C24 120.3(4)
C26 C25 H25 119.8
C24 C25 H25 119.8
C25 C26 C27 120.5(5)
C25 C26 H26 119.8
C27 C26 H26 119.8
C26 C27 C22 119.8(4)
C26 C27 H27 120.1
C22 C27 H27 120.1
C30 C28 C31 113.4(3)
C30 C28 C29 110.8(3)
C31 C28 C29 110.1(3)
C30 C28 S1 107.2(2)
C31 C28 S1 111.1(2)
C29 C28 S1 103.9(2)
C28 C29 H29A 109.5
C28 C29 H29B 109.5
H29A C29 H29B 109.5
C28 C29 H29C 109.5
H29A C29 H29C 109.5
H29B C29 H29C 109.5
C28 C30 H30A 109.5
C28 C30 H30B 109.5
H30A C30 H30B 109.5
C28 C30 H30C 109.5
H30A C30 H30C 109.5
H30B C30 H30C 109.5
C28 C31 H31A 109.5
C28 C31 H31B 109.5
H31A C31 H31B 109.5
C28 C31 H31C 109.5
H31A C31 H31C 109.5
H31B C31 H31C 109.5

loop_
_geom_bond_atom_site_label_1
_geom_bond_atom_site_label_2
_geom_bond_distance
S1 O1' 1.264(10)
S1 O1 1.406(3)
S1 N1 1.666(2)
S1 C28 1.836(3)
F1 C9 1.356(3)
F2 C12 1.357(3)
N1 C1 1.489(3)
N1 H1A 0.82(3)
N2 C15 1.276(3)
N2 C2 1.480(3)
C1 C6 1.508(3)
C1 C2 1.528(4)
C1 H1 0.9800
C2 C3 1.511(4)
C2 H2 0.9800
C3 C14 1.376(4)
C3 C4 1.399(3)
C4 C11 1.386(4)
C4 C5 1.479(4)
C5 C6 1.392(4)
C5 C10 1.394(3)
C6 C7 1.383(4)
C7 C8 1.371(4)
C7 H7 0.9300
C8 C9 1.360(4)
C8 H8 0.9300
C9 C10 1.358(4)
C10 H10 0.9300
C11 C12 1.354(4)
C11 H11 0.9300
C12 C13 1.360(4)
C13 C14 1.380(4)
C13 H13 0.9300
C14 H14 0.9300
C15 C16 1.491(3)
C15 C22 1.496(4)
C16 C17 1.382(4)
C16 C21 1.384(4)
C17 C18 1.377(4)
C17 H17 0.9300
C18 C19 1.371(5)
C18 H18 0.9300
C19 C20 1.359(5)
C19 H19 0.9300
C20 C21 1.383(4)
C20 H20 0.9300
C21 H21 0.9300
C22 C23 1.371(4)
C22 C27 1.378(4)
C23 C24 1.368(5)
C23 H23 0.9300
C24 C25 1.358(7)
C24 H24 0.9300
C25 C26 1.349(7)
C25 H25 0.9300
C26 C27 1.374(5)
C26 H26 0.9300
C27 H27 0.9300
C28 C30 1.506(5)
C28 C31 1.507(5)
C28 C29 1.515(4)
C29 H29A 0.9600
C29 H29B 0.9600
C29 H29C 0.9600
C30 H30A 0.9600
C30 H30B 0.9600
C30 H30C 0.9600
C31 H31A 0.9600
C31 H31B 0.9600
C31 H31C 0.9600

loop_
_geom_hbond_atom_site_label_D
_geom_hbond_atom_site_label_H
_geom_hbond_atom_site_label_A
_geom_hbond_distance_DH
_geom_hbond_distance_HA
_geom_hbond_distance_DA
_geom_hbond_angle_DHA
_geom_hbond_site_symmetry_A
C13 H13 O1 0.93 2.26 3.178(4) 170.6 2_655
C2 H2 O1 0.98 2.45 3.191(4) 131.6 .
C13 H13 O1 0.93 2.26 3.178(4) 170.6 2_655
C2 H2 O1 0.98 2.45 3.191(4) 131.6 .
C2 H2 O1 0.98 2.45 3.191(4) 131.6 .
C13 H13 O1 0.93 2.26 3.178(4) 170.6 2_655

loop_
_geom_torsion_atom_site_label_1
_geom_torsion_atom_site_label_2
_geom_torsion_atom_site_label_3
_geom_torsion_atom_site_label_4
_geom_torsion
O1' S1 N1 C1 -53.1(9)
O1 S1 N1 C1 68.5(3)
C28 S1 N1 C1 -178.1(2)
S1 N1 C1 C6 162.13(19)
S1 N1 C1 C2 -75.0(3)
C15 N2 C2 C3 119.1(3)
C15 N2 C2 C1 -122.0(3)
N1 C1 C2 N2 171.0(2)
C6 C1 C2 N2 -68.0(3)
N1 C1 C2 C3 -70.1(3)
C6 C1 C2 C3 51.0(3)
N2 C2 C3 C14 -101.4(3)
C1 C2 C3 C14 142.2(2)
N2 C2 C3 C4 77.4(3)
C1 C2 C3 C4 -39.0(3)
C14 C3 C4 C11 3.0(4)
C2 C3 C4 C11 -175.8(2)
C14 C3 C4 C5 -174.7(2)
C2 C3 C4 C5 6.5(3)
C11 C4 C5 C6 -163.5(2)
C3 C4 C5 C6 14.1(3)
C11 C4 C5 C10 13.8(4)
C3 C4 C5 C10 -168.7(2)
C10 C5 C6 C7 0.6(4)
C4 C5 C6 C7 178.0(2)
C10 C5 C6 C1 -176.2(2)
C4 C5 C6 C1 1.1(3)
N1 C1 C6 C7 -88.8(3)
C2 C1 C6 C7 148.8(3)
N1 C1 C6 C5 88.1(3)
C2 C1 C6 C5 -34.3(3)
C5 C6 C7 C8 -0.7(4)
C1 C6 C7 C8 176.2(3)
C6 C7 C8 C9 -0.1(5)
C7 C8 C9 F1 -178.7(3)
C7 C8 C9 C10 0.9(5)
F1 C9 C10 C5 178.7(2)
C8 C9 C10 C5 -1.0(4)
C6 C5 C10 C9 0.1(4)
C4 C5 C10 C9 -177.1(2)
C3 C4 C11 C12 -1.6(4)
C5 C4 C11 C12 176.0(2)
C4 C11 C12 F2 179.9(2)
C4 C11 C12 C13 -0.8(5)
C11 C12 C13 C14 1.7(5)
F2 C12 C13 C14 -179.0(3)
C4 C3 C14 C13 -2.1(4)
C2 C3 C14 C13 176.7(3)
C12 C13 C14 C3 -0.2(4)
C2 N2 C15 C16 175.3(2)
C2 N2 C15 C22 -4.1(4)
N2 C15 C16 C17 -26.4(4)
C22 C15 C16 C17 153.1(3)
N2 C15 C16 C21 153.3(3)
C22 C15 C16 C21 -27.2(4)
C21 C16 C17 C18 -1.6(4)
C15 C16 C17 C18 178.1(2)
C16 C17 C18 C19 1.3(5)
C17 C18 C19 C20 -0.4(5)
C18 C19 C20 C21 0.0(5)
C19 C20 C21 C16 -0.4(5)
C17 C16 C21 C20 1.2(4)
C15 C16 C21 C20 -178.5(3)
N2 C15 C22 C23 -75.6(4)
C16 C15 C22 C23 104.9(3)
N2 C15 C22 C27 103.9(3)
C16 C15 C22 C27 -75.5(3)
C27 C22 C23 C24 -1.4(5)
C15 C22 C23 C24 178.1(3)
C22 C23 C24 C25 0.1(6)
C23 C24 C25 C26 0.9(7)
C24 C25 C26 C27 -0.6(7)
C25 C26 C27 C22 -0.7(6)
C23 C22 C27 C26 1.7(5)
C15 C22 C27 C26 -177.8(3)
O1' S1 C28 C30 -64.6(7)
O1 S1 C28 C30 -172.7(3)
N1 S1 C28 C30 68.0(3)
O1' S1 C28 C31 171.1(7)
O1 S1 C28 C31 62.9(3)
N1 S1 C28 C31 -56.3(3)
O1' S1 C28 C29 52.7(7)
O1 S1 C28 C29 -55.4(3)
N1 S1 C28 C29 -174.7(2)
